data_4503090
loop_
_publ_author_name
'Zou, Ru-Qiang'
'Zhong, Rui-Qin'
'Du, Miao'
'Pandey, Daya S.'
'Xu, Qiang'

_publ_section_title
;
 Controllable Congregating of Homochiral and Achiral Coordination
 Polymers: Cadmium(II) Pyridine-2,4,6-Tricarboxylate Species with
 Double-Helical Strand and Molecular Building Block Structures
;
_journal_issue 2
_journal_name_full 'Crystal Growth &amp; Design'
_journal_page_first 452
_journal_paper_doi 10.1021/cg0702636
_journal_volume 8
_journal_year 2008
_chemical_formula_sum 'C16 H12 Cd3 N2 O16'
_chemical_formula_weight 825.48
_chemical_name_systematic
; 
 ? 
;
_space_group_IT_number 2
_symmetry_cell_setting triclinic
_symmetry_space_group_name_Hall '-P 1'
_symmetry_space_group_name_H-M 'P -1'
_atom_sites_solution_hydrogens geom
_atom_sites_solution_primary direct
_atom_sites_solution_secondary difmap
_audit_creation_method SHELXL-97
_cell_angle_alpha 109.39(3)
_cell_angle_beta 96.87(3)
_cell_angle_gamma 100.86(3)
_cell_formula_units_Z 1
_cell_length_a 6.5548(13)
_cell_length_b 8.5026(17)
_cell_length_c 10.020(2)
_cell_measurement_temperature 293(2)
_cell_measurement_theta_max 27.20
_cell_measurement_theta_min 3.01
_cell_volume 507.2(2)
_computing_cell_refinement 'Rigaku RAXIS-RAPID'
_computing_data_collection 'Rigaku RAXIS-RAPID'
_computing_data_reduction 'Rigaku RAXIS-RAPID'
_computing_molecular_graphics SHELXTL
_computing_publication_material SHELXTL
_computing_structure_refinement 'SHELXL-97 (Sheldrick, 1997)'
_computing_structure_solution 'SHELXS-97 (Sheldrick, 1997)'
_diffrn_ambient_temperature 293(2)
_diffrn_measured_fraction_theta_full 0.991
_diffrn_measured_fraction_theta_max 0.991
_diffrn_measurement_device_type 'Rigaku RAXIS-RAPID'
_diffrn_measurement_method \w
_diffrn_radiation_monochromator graphite
_diffrn_radiation_source 'fine-focus sealed tube'
_diffrn_radiation_type MoK\a
_diffrn_radiation_wavelength 0.71073
_diffrn_reflns_av_R_equivalents 0.0238
_diffrn_reflns_av_sigmaI/netI 0.0304
_diffrn_reflns_limit_h_max 8
_diffrn_reflns_limit_h_min -8
_diffrn_reflns_limit_k_max 11
_diffrn_reflns_limit_k_min -9
_diffrn_reflns_limit_l_max 11
_diffrn_reflns_limit_l_min -12
_diffrn_reflns_number 4970
_diffrn_reflns_theta_full 27.46
_diffrn_reflns_theta_max 27.46
_diffrn_reflns_theta_min 3.23
_exptl_absorpt_coefficient_mu 3.212
_exptl_absorpt_correction_T_max 1.000
_exptl_absorpt_correction_T_min 0.590
_exptl_absorpt_correction_type multi-scan
_exptl_absorpt_process_details
;
    Higashi, T. (1995). Program for Absorption Correction.
    Rigaku Corporation, Tokyo, Japan.
;
_exptl_crystal_colour COLORLESS
_exptl_crystal_density_diffrn 2.702
_exptl_crystal_density_method 'not measured'
_exptl_crystal_description BLOCK
_exptl_crystal_F_000 394
_exptl_crystal_size_max 0.2
_exptl_crystal_size_mid 0.2
_exptl_crystal_size_min 0.2
_refine_diff_density_max 0.501
_refine_diff_density_min -0.739
_refine_diff_density_rms 0.109
_refine_ls_extinction_method none
_refine_ls_goodness_of_fit_ref 1.067
_refine_ls_hydrogen_treatment mixed
_refine_ls_matrix_type full
_refine_ls_number_parameters 185
_refine_ls_number_reflns 2297
_refine_ls_number_restraints 6
_refine_ls_restrained_S_all 1.065
_refine_ls_R_factor_all 0.0228
_refine_ls_R_factor_gt 0.0193
_refine_ls_shift/su_max 0.001
_refine_ls_shift/su_mean 0.000
_refine_ls_structure_factor_coef Fsqd
_refine_ls_weighting_details 'calc w=1/[\s^2^(Fo^2^)+(0.0208P)^2^+0.3779P] where P=(Fo^2^+2Fc^2^)/3'
_refine_ls_weighting_scheme calc
_refine_ls_wR_factor_gt 0.0472
_refine_ls_wR_factor_ref 0.0493
_reflns_number_gt 2083
_reflns_number_total 2297
_reflns_threshold_expression >2sigma(I)
_cod_data_source_file cg0702636-file003.cif
_cod_data_source_block 2
_cod_depositor_comments
;
The following automatic conversions were performed:

'_symmetry_cell_setting' value 'TRICLINIC' changed to 'triclinic'
according to /home/saulius/struct/CIF-dictionaries/cif_core.dic
dictionary named 'cif_core.dic' version 2.4.1 from 2010-06-29.

Automatic conversion script
Id: cif_fix_values 1715 2011-07-08 13:25:40Z adriana 
;
_cod_original_cell_volume 507.23(18)
_cod_original_sg_symbol_H-M P-1
_cod_database_code 4503090

loop_
_symmetry_equiv_pos_as_xyz
'x, y, z'
'-x, -y, -z'

loop_
_atom_site_label
_atom_site_type_symbol
_atom_site_fract_x
_atom_site_fract_y
_atom_site_fract_z
_atom_site_U_iso_or_equiv
_atom_site_adp_type
_atom_site_occupancy
_atom_site_symmetry_multiplicity
_atom_site_calc_flag
_atom_site_refinement_flags
Cd1 Cd 0.93159(3) 0.93549(2) 0.671423(18) 0.01268(7) Uani 1 1 d .
Cd2 Cd 0.5000 0.5000 0.0000 0.01675(8) Uani 1 2 d S
C1 C 0.7888(4) 0.5631(3) 0.4065(3) 0.0114(5) Uani 1 1 d .
C2 C 0.7172(4) 0.3865(3) 0.3347(3) 0.0135(5) Uani 1 1 d .
H2 H 0.7081 0.3372 0.2356 0.016 Uiso 1 1 calc R
C3 C 0.6594(4) 0.2853(3) 0.4147(3) 0.0123(5) Uani 1 1 d .
C4 C 0.6747(4) 0.3629(3) 0.5624(3) 0.0136(5) Uani 1 1 d .
H4 H 0.6332 0.2979 0.6175 0.016 Uiso 1 1 calc R
C5 C 0.7533(4) 0.5398(3) 0.6260(3) 0.0123(5) Uani 1 1 d .
C6 C 0.7799(4) 0.6334(3) 0.7872(3) 0.0148(5) Uani 1 1 d .
C7 C 0.8493(4) 0.6827(3) 0.3270(3) 0.0121(5) Uani 1 1 d .
C8 C 0.5828(4) 0.0928(3) 0.3405(3) 0.0137(5) Uani 1 1 d .
N1 N 0.8102(3) 0.6382(3) 0.5498(2) 0.0108(4) Uani 1 1 d .
O1 O 0.9538(3) 0.8334(2) 0.40322(19) 0.0170(4) Uani 1 1 d .
O2 O 0.7980(3) 0.6217(2) 0.19223(19) 0.0201(4) Uani 1 1 d .
O3 O 0.7048(3) 0.0184(2) 0.2674(2) 0.0200(4) Uani 1 1 d .
O4 O 0.4068(3) 0.0199(2) 0.3533(2) 0.0191(4) Uani 1 1 d .
O5 O 0.7225(3) 0.5418(3) 0.8569(2) 0.0241(4) Uani 1 1 d .
O6 O 0.8591(4) 0.7916(2) 0.8360(2) 0.0243(4) Uani 1 1 d .
O1W O 0.9481(3) 1.1568(2) 0.8903(2) 0.0193(4) Uani 1 1 d D
H1WA H 1.020(5) 1.240(3) 0.879(3) 0.037(11) Uiso 1 1 d D
H1WB H 0.997(5) 1.151(5) 0.968(2) 0.042(11) Uiso 1 1 d D
O2W O 0.5662(4) 0.2423(3) -0.0405(2) 0.0264(4) Uani 1 1 d D
H2WA H 0.469(4) 0.171(4) -0.104(3) 0.048(13) Uiso 1 1 d D
H2WB H 0.681(3) 0.228(5) -0.060(4) 0.059(14) Uiso 1 1 d D

loop_
_atom_site_aniso_label
_atom_site_aniso_U_11
_atom_site_aniso_U_22
_atom_site_aniso_U_33
_atom_site_aniso_U_23
_atom_site_aniso_U_13
_atom_site_aniso_U_12
Cd1 0.01302(10) 0.01046(10) 0.01280(10) 0.00312(7) 0.00310(7) 0.00040(7)
Cd2 0.02015(15) 0.01524(14) 0.01246(13) 0.00417(10) 0.00455(10) -0.00060(10)
C1 0.0090(11) 0.0127(12) 0.0117(11) 0.0036(9) 0.0015(9) 0.0023(9)
C2 0.0130(12) 0.0120(12) 0.0132(12) 0.0020(9) 0.0024(9) 0.0022(9)
C3 0.0084(11) 0.0098(11) 0.0160(12) 0.0019(9) 0.0016(9) 0.0018(9)
C4 0.0115(12) 0.0138(12) 0.0164(12) 0.0062(9) 0.0048(9) 0.0024(9)
C5 0.0102(11) 0.0145(12) 0.0116(11) 0.0040(9) 0.0037(9) 0.0022(9)
C6 0.0141(12) 0.0167(13) 0.0126(12) 0.0048(9) 0.0030(9) 0.0021(10)
C7 0.0136(12) 0.0104(11) 0.0112(11) 0.0029(9) 0.0024(9) 0.0024(9)
C8 0.0132(12) 0.0122(12) 0.0142(12) 0.0045(9) 0.0001(9) 0.0020(9)
N1 0.0095(9) 0.0111(10) 0.0116(10) 0.0040(8) 0.0023(8) 0.0021(8)
O1 0.0224(10) 0.0099(8) 0.0152(9) 0.0040(7) 0.0018(7) -0.0021(7)
O2 0.0253(11) 0.0194(10) 0.0109(9) 0.0049(7) 0.0006(8) -0.0025(8)
O3 0.0136(9) 0.0141(9) 0.0249(10) -0.0018(7) 0.0029(8) 0.0032(7)
O4 0.0131(9) 0.0159(9) 0.0268(10) 0.0078(8) 0.0034(8) 0.0007(7)
O5 0.0332(12) 0.0237(11) 0.0174(10) 0.0102(8) 0.0121(9) 0.0025(9)
O6 0.0428(13) 0.0151(10) 0.0101(9) 0.0028(7) 0.0039(8) -0.0007(9)
O1W 0.0234(10) 0.0149(10) 0.0142(10) 0.0026(7) 0.0023(8) -0.0023(8)
O2W 0.0231(11) 0.0213(11) 0.0273(11) 0.0009(8) 0.0048(9) 0.0027(9)

loop_
_atom_type_symbol
_atom_type_description
_atom_type_scat_dispersion_real
_atom_type_scat_dispersion_imag
_atom_type_scat_source
C C 0.0033 0.0016 'International Tables Vol C Tables 4.2.6.8 and 6.1.1.4'
H H 0.0000 0.0000 'International Tables Vol C Tables 4.2.6.8 and 6.1.1.4'
N N 0.0061 0.0033 'International Tables Vol C Tables 4.2.6.8 and 6.1.1.4'
O O 0.0106 0.0060 'International Tables Vol C Tables 4.2.6.8 and 6.1.1.4'
Cd Cd -0.8075 1.2024 'International Tables Vol C Tables 4.2.6.8 and 6.1.1.4'

loop_
_geom_angle_atom_site_label_1
_geom_angle_atom_site_label_2
_geom_angle_atom_site_label_3
_geom_angle
_geom_angle_site_symmetry_1
_geom_angle_site_symmetry_3
O3 Cd1 O4 162.32(7) 2_766 2_666
O3 Cd1 N1 104.59(8) 2_766 .
O4 Cd1 N1 93.09(8) 2_666 .
O3 Cd1 O1W 88.03(8) 2_766 .
O4 Cd1 O1W 77.52(8) 2_666 .
N1 Cd1 O1W 142.65(7) . .
O3 Cd1 O1 79.20(8) 2_766 2_776
O4 Cd1 O1 88.84(7) 2_666 2_776
N1 Cd1 O1 133.57(7) . 2_776
O1W Cd1 O1 82.89(7) . 2_776
O3 Cd1 O6 94.31(8) 2_766 .
O4 Cd1 O6 91.86(8) 2_666 .
N1 Cd1 O6 68.82(7) . .
O1W Cd1 O6 75.37(7) . .
O1 Cd1 O6 157.54(7) 2_776 .
O3 Cd1 O1 89.82(7) 2_766 .
O4 Cd1 O1 97.75(7) 2_666 .
N1 Cd1 O1 65.88(7) . .
O1W Cd1 O1 150.57(7) . .
O1 Cd1 O1 67.89(7) 2_776 .
O6 Cd1 O1 134.05(6) . .
O5 Cd2 O5 180.0 2_666 1_554
O5 Cd2 O2W 91.85(8) 2_666 .
O5 Cd2 O2W 88.15(8) 1_554 .
O5 Cd2 O2W 88.15(8) 2_666 2_665
O5 Cd2 O2W 91.85(8) 1_554 2_665
O2W Cd2 O2W 180.0 . 2_665
O5 Cd2 O2 93.30(7) 2_666 .
O5 Cd2 O2 86.70(7) 1_554 .
O2W Cd2 O2 89.41(8) . .
O2W Cd2 O2 90.59(8) 2_665 .
O5 Cd2 O2 86.70(7) 2_666 2_665
O5 Cd2 O2 93.30(7) 1_554 2_665
O2W Cd2 O2 90.59(8) . 2_665
O2W Cd2 O2 89.41(8) 2_665 2_665
O2 Cd2 O2 180.0 . 2_665
N1 C1 C2 122.5(2) . .
N1 C1 C7 115.8(2) . .
C2 C1 C7 121.7(2) . .
C1 C2 C3 118.3(2) . .
C4 C3 C2 119.5(2) . .
C4 C3 C8 120.8(2) . .
C2 C3 C8 119.8(2) . .
C5 C4 C3 118.4(2) . .
N1 C5 C4 122.5(2) . .
N1 C5 C6 115.9(2) . .
C4 C5 C6 121.6(2) . .
O5 C6 O6 127.1(2) . .
O5 C6 C5 115.6(2) . .
O6 C6 C5 117.3(2) . .
O2 C7 O1 126.1(2) . .
O2 C7 C1 117.3(2) . .
O1 C7 C1 116.5(2) . .
O4 C8 O3 125.1(2) . .
O4 C8 C3 118.8(2) . .
O3 C8 C3 116.0(2) . .
C1 N1 C5 118.7(2) . .
C1 N1 Cd1 122.69(16) . .
C5 N1 Cd1 118.52(15) . .
C7 O1 Cd1 128.32(16) . 2_776
C7 O1 Cd1 115.99(15) . .
Cd1 O1 Cd1 112.11(7) 2_776 .
C7 O2 Cd2 142.43(17) . .
C8 O3 Cd1 128.17(17) . 2_766
C8 O4 Cd1 135.24(17) . 2_666
C6 O5 Cd2 143.50(19) . 1_556
C6 O6 Cd1 119.19(16) . .

loop_
_geom_bond_atom_site_label_1
_geom_bond_atom_site_label_2
_geom_bond_distance
_geom_bond_site_symmetry_2
Cd1 O3 2.313(2) 2_766
Cd1 O4 2.318(2) 2_666
Cd1 N1 2.339(2) .
Cd1 O1W 2.343(2) .
Cd1 O1 2.3537(19) 2_776
Cd1 O6 2.398(2) .
Cd1 O1 2.5670(19) .
Cd2 O5 2.2252(19) 2_666
Cd2 O5 2.2252(19) 1_554
Cd2 O2W 2.228(2) .
Cd2 O2W 2.228(2) 2_665
Cd2 O2 2.369(2) .
Cd2 O2 2.369(2) 2_665
C1 N1 1.341(3) .
C1 C2 1.389(3) .
C1 C7 1.512(3) .
C2 C3 1.391(4) .
C3 C4 1.388(4) .
C3 C8 1.510(3) .
C4 C5 1.388(4) .
C5 N1 1.341(3) .
C5 C6 1.516(3) .
C6 O5 1.245(3) .
C6 O6 1.248(3) .
C7 O2 1.252(3) .
C7 O1 1.260(3) .
C8 O4 1.245(3) .
C8 O3 1.265(3) .
O1 Cd1 2.3537(19) 2_776
O3 Cd1 2.313(2) 2_766
O4 Cd1 2.3177(19) 2_666
O5 Cd2 2.2252(19) 1_556
